data_7002176
loop_
_publ_author_name
'Mishra, Vibha'
'Mishra, Haritosh'
'Mukherjee, Rabindranath'
'Codjovi, Epiphane'
'Linar\`es, Jorge'
'L\'etard, Jean-Fran\,cois'
'Desplanches, C\'edric'
'Bald\'e, Ch\'erif'
'Enachescu, Cristian'
'Varret, Fran\,cois'

_publ_section_title
;
 Spin-transition in [FeII(L5)2][ClO4]2 [L5 =
 2-[3-(2&#x2032;-pyridyl)pyrazol-1-ylmethyl](1-methylimidazole)]: a
 further example of coexistence of features typical for disorder and
 cooperativity
;
_journal_issue 36
_journal_name_full 'Dalton Transactions'
_journal_page_first 7462
_journal_page_last 7472
_journal_paper_doi 10.1039/b901397k
_journal_year 2009
_chemical_formula_moiety 'C28 H29 Cl2 Fe N11 O8'
_chemical_formula_sum 'C28 H29 Cl2 Fe N11 O8'
_chemical_formula_weight 774.37
_chemical_name_systematic
;
?
;
_space_group_IT_number 2
_symmetry_cell_setting triclinic
_symmetry_space_group_name_Hall '-P 1'
_symmetry_space_group_name_H-M 'P -1'
_atom_sites_solution_hydrogens geom
_atom_sites_solution_primary direct
_atom_sites_solution_secondary difmap
_audit_creation_method SHELXL-97
_cell_angle_alpha 91.853(5)
_cell_angle_beta 93.625(5)
_cell_angle_gamma 94.966(5)
_cell_formula_units_Z 2
_cell_length_a 8.805(5)
_cell_length_b 9.328(5)
_cell_length_c 19.936(5)
_cell_measurement_temperature 298(2)
_cell_measurement_theta_max 28.46
_cell_measurement_theta_min 2.33
_cell_volume 1626.8(13)
_computing_cell_refinement 'Bruker SMART'
_computing_data_collection 'Bruker SMART APEX'
_computing_data_reduction 'Bruker SAINT PLUS'
_computing_molecular_graphics 'Ortep-3 for Windows (Farrugia, 1997)'
_computing_publication_material 'WinGX publication routines (Farrugia, 1999)'
_computing_structure_refinement 'SHELXL-97 (Sheldrick, 1997)'
_computing_structure_solution 'SIR97(Altomare, et. al. 1999)'
_diffrn_ambient_temperature 298(2)
_diffrn_measured_fraction_theta_full 0.950
_diffrn_measured_fraction_theta_max 0.950
_diffrn_measurement_device_type 'CCD area detector'
_diffrn_measurement_method 'phi and omega scans'
_diffrn_radiation_monochromator graphite
_diffrn_radiation_source 'fine-focus sealed tube'
_diffrn_radiation_type MoK\a
_diffrn_radiation_wavelength 0.71069
_diffrn_reflns_av_R_equivalents 0.0426
_diffrn_reflns_av_sigmaI/netI 0.1189
_diffrn_reflns_limit_h_max 11
_diffrn_reflns_limit_h_min -11
_diffrn_reflns_limit_k_max 12
_diffrn_reflns_limit_k_min -12
_diffrn_reflns_limit_l_max 26
_diffrn_reflns_limit_l_min -15
_diffrn_reflns_number 10944
_diffrn_reflns_theta_full 28.46
_diffrn_reflns_theta_max 28.46
_diffrn_reflns_theta_min 2.33
_exptl_absorpt_coefficient_mu 0.696
_exptl_absorpt_correction_T_max 0.9337
_exptl_absorpt_correction_T_min 0.8733
_exptl_absorpt_correction_type empirical
_exptl_absorpt_process_details SADABS
_exptl_crystal_colour red
_exptl_crystal_density_diffrn 1.581
_exptl_crystal_density_method 'not measured'
_exptl_crystal_description block
_exptl_crystal_F_000 796
_exptl_crystal_size_max 0.20
_exptl_crystal_size_mid 0.10
_exptl_crystal_size_min 0.10
_refine_diff_density_max 0.815
_refine_diff_density_min -0.485
_refine_diff_density_rms 0.111
_refine_ls_extinction_method none
_refine_ls_goodness_of_fit_ref 0.985
_refine_ls_hydrogen_treatment constr
_refine_ls_matrix_type full
_refine_ls_number_parameters 437
_refine_ls_number_reflns 7807
_refine_ls_number_restraints 0
_refine_ls_restrained_S_all 0.985
_refine_ls_R_factor_all 0.1568
_refine_ls_R_factor_gt 0.0841
_refine_ls_shift/su_max 0.000
_refine_ls_shift/su_mean 0.000
_refine_ls_structure_factor_coef Fsqd
_refine_ls_weighting_details 'calc w=1/[\s^2^(Fo^2^)+(0.1291P)^2^+0.0000P] where P=(Fo^2^+2Fc^2^)/3'
_refine_ls_weighting_scheme calc
_refine_ls_wR_factor_gt 0.2069
_refine_ls_wR_factor_ref 0.2527
_reflns_number_gt 4192
_reflns_number_total 7807
_reflns_threshold_expression >2sigma(I)
_cod_data_source_file b901397k.txt
_cod_data_source_block 5maram
_cod_depositor_comments
;
The following automatic conversions were performed:
'_symmetry_cell_setting' value 'Triclinic' changed to 'triclinic'
according to '/home/saulius/struct/CIF-dictionaries/cif_core.dic'
dictionary named 'cif_core.dic' version 2.4.1 from 2010-06-29.

Automatic conversion script
Id: cif_fix_enum 1527 2010-12-29 10:47:43Z saulius 
;
_cod_original_sg_symbol_H-M P-1
_cod_database_code 7002176

loop_
_symmetry_equiv_pos_as_xyz
'x, y, z'
'-x, -y, -z'

loop_
_atom_site_label
_atom_site_type_symbol
_atom_site_fract_x
_atom_site_fract_y
_atom_site_fract_z
_atom_site_U_iso_or_equiv
_atom_site_adp_type
_atom_site_occupancy
_atom_site_symmetry_multiplicity
_atom_site_calc_flag
_atom_site_refinement_flags
_atom_site_disorder_assembly
_atom_site_disorder_group
Fe1 Fe 0.71133(8) 0.38205(7) 0.27205(4) 0.0302(2) Uani 1 1 d . . .
Cl1 Cl 0.1222(2) 0.7586(2) 0.07754(10) 0.0785(6) Uani 1 1 d . . .
Cl2 Cl 0.24425(18) 0.12689(17) 0.44395(8) 0.0564(4) Uani 1 1 d . . .
O1 O 0.0845(10) 0.8490(8) 0.0260(3) 0.151(3) Uani 1 1 d . . .
O2 O 0.2539(13) 0.8333(9) 0.1121(6) 0.226(6) Uani 1 1 d . . .
O3 O 0.1594(10) 0.6223(8) 0.0562(4) 0.141(3) Uani 1 1 d . . .
O4 O 0.0332(17) 0.7553(18) 0.1258(6) 0.316(9) Uani 1 1 d . . .
O5 O 0.3556(8) 0.2040(9) 0.4872(4) 0.140(3) Uani 1 1 d . . .
O6 O 0.2903(7) 0.1188(6) 0.3771(3) 0.0906(17) Uani 1 1 d . . .
O7 O 0.1079(6) 0.1977(6) 0.4431(3) 0.0903(17) Uani 1 1 d . . .
O8 O 0.2152(9) -0.0089(6) 0.4669(3) 0.124(2) Uani 1 1 d . . .
N1 N 0.8094(4) 0.5824(4) 0.2930(2) 0.0326(9) Uani 1 1 d . . .
N2 N 0.7595(5) 0.3716(4) 0.3659(2) 0.0360(10) Uani 1 1 d . . .
N3 N 0.7255(5) 0.2705(4) 0.4110(2) 0.0387(10) Uani 1 1 d . . .
N4 N 0.5383(5) -0.0319(5) 0.3035(2) 0.0449(11) Uani 1 1 d . . .
N5 N 0.6184(5) 0.1797(4) 0.2704(2) 0.0366(10) Uani 1 1 d . . .
N6 N 0.5065(4) 0.4522(4) 0.2836(2) 0.0330(9) Uani 1 1 d . . .
N7 N 0.6549(5) 0.4221(5) 0.1812(2) 0.0389(10) Uani 1 1 d . . .
N8 N 0.7301(5) 0.4253(5) 0.1246(2) 0.0481(12) Uani 1 1 d . . .
N9 N 1.0698(5) 0.2337(5) 0.1760(3) 0.0504(12) Uani 1 1 d . . .
N10 N 0.9004(4) 0.3115(4) 0.2416(2) 0.0342(10) Uani 1 1 d . . .
C1 C 0.8402(6) 0.6900(6) 0.2501(3) 0.0433(13) Uani 1 1 d . . .
H1 H 0.8140 0.6717 0.2045 0.052 Uiso 1 1 calc R . .
C2 C 0.9056(7) 0.8203(6) 0.2696(3) 0.0537(16) Uani 1 1 d . . .
H2 H 0.9234 0.8900 0.2380 0.064 Uiso 1 1 calc R . .
C3 C 0.9470(7) 0.8513(6) 0.3370(4) 0.0542(16) Uani 1 1 d . . .
H3 H 0.9926 0.9414 0.3516 0.065 Uiso 1 1 calc R . .
C4 C 0.9182(7) 0.7441(6) 0.3815(3) 0.0492(14) Uani 1 1 d . . .
H4 H 0.9459 0.7605 0.4271 0.059 Uiso 1 1 calc R . .
C5 C 0.8489(6) 0.6135(6) 0.3585(3) 0.0390(12) Uani 1 1 d . . .
C6 C 0.8110(6) 0.4925(5) 0.4007(3) 0.0370(12) Uani 1 1 d . . .
C7 C 0.8099(8) 0.4699(6) 0.4689(3) 0.0560(17) Uani 1 1 d . . .
H7 H 0.8398 0.5366 0.5039 0.067 Uiso 1 1 calc R . .
C8 C 0.7563(8) 0.3313(7) 0.4741(3) 0.0575(17) Uani 1 1 d . . .
H8 H 0.7425 0.2848 0.5141 0.069 Uiso 1 1 calc R . .
C9 C 0.6814(7) 0.1199(6) 0.3912(3) 0.0485(14) Uani 1 1 d . . .
H9A H 0.6087 0.0806 0.4219 0.058 Uiso 1 1 calc R . .
H9B H 0.7711 0.0666 0.3959 0.058 Uiso 1 1 calc R . .
C10 C 0.6134(6) 0.0969(5) 0.3220(3) 0.0337(11) Uani 1 1 d . . .
C11 C 0.5065(8) -0.1543(6) 0.3463(3) 0.0583(17) Uani 1 1 d . . .
H11A H 0.4511 -0.2321 0.3200 0.087 Uiso 1 1 calc R . .
H11B H 0.4464 -0.1258 0.3822 0.087 Uiso 1 1 calc R . .
H11C H 0.6010 -0.1853 0.3648 0.087 Uiso 1 1 calc R . .
C12 C 0.4921(7) -0.0280(6) 0.2363(3) 0.0510(15) Uani 1 1 d . . .
H12 H 0.4386 -0.1014 0.2095 0.061 Uiso 1 1 calc R . .
C13 C 0.5418(6) 0.1066(6) 0.2175(3) 0.0476(14) Uani 1 1 d . . .
H13 H 0.5254 0.1422 0.1748 0.057 Uiso 1 1 calc R . .
C14 C 0.4302(6) 0.4545(5) 0.3394(3) 0.0395(12) Uani 1 1 d . . .
H14 H 0.4741 0.4200 0.3787 0.047 Uiso 1 1 calc R . .
C15 C 0.2881(7) 0.5064(6) 0.3404(3) 0.0505(15) Uani 1 1 d . . .
H15 H 0.2376 0.5057 0.3800 0.061 Uiso 1 1 calc R . .
C16 C 0.2217(7) 0.5587(7) 0.2840(3) 0.0535(16) Uani 1 1 d . . .
H16 H 0.1264 0.5946 0.2846 0.064 Uiso 1 1 calc R . .
C17 C 0.2984(6) 0.5573(7) 0.2260(3) 0.0520(15) Uani 1 1 d . . .
H17 H 0.2561 0.5929 0.1867 0.062 Uiso 1 1 calc R . .
C18 C 0.4384(6) 0.5026(6) 0.2269(3) 0.0406(13) Uani 1 1 d . . .
C19 C 0.5297(6) 0.4917(6) 0.1684(3) 0.0424(13) Uani 1 1 d . . .
C20 C 0.5268(8) 0.5410(8) 0.1043(3) 0.070(2) Uani 1 1 d . . .
H20 H 0.4528 0.5928 0.0835 0.083 Uiso 1 1 calc R . .
C21 C 0.6541(8) 0.4986(8) 0.0775(3) 0.070(2) Uani 1 1 d . . .
H21 H 0.6840 0.5166 0.0344 0.083 Uiso 1 1 calc R . .
C22 C 0.8663(8) 0.3527(8) 0.1174(3) 0.069(2) Uani 1 1 d . . .
H22A H 0.9395 0.4170 0.0961 0.083 Uiso 1 1 calc R . .
H22B H 0.8406 0.2695 0.0871 0.083 Uiso 1 1 calc R . .
C23 C 0.9415(6) 0.3040(6) 0.1792(3) 0.0427(13) Uani 1 1 d . . .
C24 C 1.1556(9) 0.2140(8) 0.1170(4) 0.078(2) Uani 1 1 d . . .
H24A H 1.2423 0.1620 0.1287 0.116 Uiso 1 1 calc R . .
H24B H 1.1898 0.3063 0.1009 0.116 Uiso 1 1 calc R . .
H24C H 1.0913 0.1606 0.0825 0.116 Uiso 1 1 calc R . .
C25 C 1.1118(6) 0.1950(6) 0.2391(3) 0.0503(15) Uani 1 1 d . . .
H25 H 1.1947 0.1447 0.2522 0.060 Uiso 1 1 calc R . .
C26 C 1.0089(6) 0.2446(6) 0.2786(3) 0.0414(13) Uani 1 1 d . . .
H26 H 1.0106 0.2351 0.3250 0.050 Uiso 1 1 calc R . .
C2S C 0.4000(14) 0.1399(13) -0.0043(7) 0.130(4) Uiso 1 1 d . . .
N1S N 0.4810(14) 0.2002(13) 0.0432(6) 0.171(4) Uiso 1 1 d . . .
C1S C 0.3082(14) 0.0843(13) -0.0626(6) 0.140(4) Uiso 1 1 d . . .
H1S1 H 0.3303 0.1431 -0.1001 0.210 Uiso 1 1 calc R . .
H1S2 H 0.2021 0.0850 -0.0542 0.210 Uiso 1 1 calc R . .
H1S3 H 0.3306 -0.0127 -0.0728 0.210 Uiso 1 1 calc R . .

loop_
_atom_site_aniso_label
_atom_site_aniso_U_11
_atom_site_aniso_U_22
_atom_site_aniso_U_33
_atom_site_aniso_U_23
_atom_site_aniso_U_13
_atom_site_aniso_U_12
Fe1 0.0315(4) 0.0326(4) 0.0270(4) 0.0023(3) 0.0027(3) 0.0047(3)
Cl1 0.0870(13) 0.1038(16) 0.0504(11) 0.0166(11) 0.0073(10) 0.0337(12)
Cl2 0.0622(10) 0.0596(10) 0.0476(9) 0.0071(7) 0.0005(8) 0.0065(8)
O1 0.216(8) 0.166(7) 0.082(5) 0.051(5) -0.005(5) 0.073(6)
O2 0.242(11) 0.116(6) 0.290(13) 0.002(7) -0.178(11) -0.013(7)
O3 0.187(8) 0.128(6) 0.112(6) -0.024(5) -0.012(5) 0.067(6)
O4 0.319(16) 0.52(2) 0.175(10) 0.174(13) 0.195(11) 0.241(16)
O5 0.108(5) 0.173(7) 0.128(6) -0.048(5) -0.037(5) 0.007(5)
O6 0.111(4) 0.109(4) 0.061(3) 0.015(3) 0.030(3) 0.038(3)
O7 0.090(4) 0.128(5) 0.060(3) -0.004(3) 0.009(3) 0.047(3)
O8 0.183(7) 0.072(4) 0.115(5) 0.046(4) -0.006(5) -0.003(4)
N1 0.032(2) 0.035(2) 0.031(2) 0.0015(18) 0.0036(18) 0.0055(17)
N2 0.038(2) 0.038(2) 0.032(2) 0.0042(19) 0.0038(19) 0.0011(18)
N3 0.053(3) 0.030(2) 0.034(3) 0.0071(19) 0.005(2) 0.006(2)
N4 0.049(3) 0.038(3) 0.047(3) 0.002(2) 0.002(2) 0.001(2)
N5 0.041(2) 0.036(2) 0.031(2) -0.005(2) 0.001(2) 0.0036(19)
N6 0.033(2) 0.031(2) 0.034(2) 0.0001(18) 0.0048(18) -0.0016(17)
N7 0.038(2) 0.050(3) 0.029(2) 0.002(2) 0.0075(19) 0.004(2)
N8 0.049(3) 0.068(3) 0.029(3) 0.004(2) 0.004(2) 0.014(2)
N9 0.048(3) 0.063(3) 0.042(3) -0.006(2) 0.011(2) 0.010(2)
N10 0.034(2) 0.038(2) 0.031(2) 0.0027(19) 0.0048(19) 0.0041(18)
C1 0.043(3) 0.048(3) 0.039(3) 0.016(3) 0.001(3) 0.001(3)
C2 0.062(4) 0.040(3) 0.059(4) 0.007(3) 0.004(3) 0.003(3)
C3 0.052(3) 0.036(3) 0.073(5) -0.007(3) 0.008(3) -0.006(3)
C4 0.057(3) 0.038(3) 0.051(4) -0.003(3) 0.003(3) 0.001(3)
C5 0.037(3) 0.040(3) 0.042(3) 0.001(2) 0.007(2) 0.007(2)
C6 0.045(3) 0.034(3) 0.031(3) -0.001(2) -0.002(2) 0.004(2)
C7 0.093(5) 0.045(3) 0.026(3) -0.006(3) 0.000(3) -0.006(3)
C8 0.092(5) 0.056(4) 0.024(3) 0.005(3) 0.006(3) 0.005(4)
C9 0.066(4) 0.035(3) 0.044(3) 0.005(3) -0.002(3) -0.002(3)
C10 0.038(3) 0.025(2) 0.039(3) 0.000(2) 0.003(2) 0.002(2)
C11 0.068(4) 0.033(3) 0.074(5) 0.002(3) 0.010(4) -0.003(3)
C12 0.058(4) 0.042(3) 0.050(4) -0.013(3) -0.002(3) 0.001(3)
C13 0.049(3) 0.048(3) 0.045(4) -0.003(3) 0.000(3) 0.003(3)
C14 0.040(3) 0.040(3) 0.039(3) 0.002(2) 0.011(2) 0.003(2)
C15 0.050(3) 0.050(4) 0.052(4) 0.003(3) 0.016(3) -0.001(3)
C16 0.043(3) 0.054(4) 0.064(4) 0.003(3) 0.014(3) 0.000(3)
C17 0.043(3) 0.056(4) 0.057(4) 0.009(3) -0.005(3) 0.010(3)
C18 0.035(3) 0.038(3) 0.049(3) 0.001(3) 0.002(2) 0.006(2)
C19 0.039(3) 0.051(3) 0.037(3) 0.010(3) -0.007(2) 0.002(2)
C20 0.068(4) 0.091(5) 0.054(4) 0.018(4) 0.000(4) 0.027(4)
C21 0.077(5) 0.102(6) 0.035(4) 0.020(4) 0.000(3) 0.032(4)
C22 0.074(5) 0.089(5) 0.049(4) 0.006(4) 0.007(4) 0.038(4)
C23 0.037(3) 0.043(3) 0.049(4) -0.001(3) 0.008(3) 0.006(2)
C24 0.082(5) 0.085(5) 0.071(5) -0.016(4) 0.021(4) 0.028(4)
C25 0.042(3) 0.050(4) 0.061(4) 0.004(3) -0.002(3) 0.011(3)
C26 0.040(3) 0.041(3) 0.044(3) 0.005(3) 0.000(3) 0.007(2)

loop_
_atom_type_symbol
_atom_type_description
_atom_type_scat_dispersion_real
_atom_type_scat_dispersion_imag
_atom_type_scat_source
C C 0.0033 0.0016 'International Tables Vol C Tables 4.2.6.8 and 6.1.1.4'
H H 0.0000 0.0000 'International Tables Vol C Tables 4.2.6.8 and 6.1.1.4'
N N 0.0061 0.0033 'International Tables Vol C Tables 4.2.6.8 and 6.1.1.4'
O O 0.0106 0.0060 'International Tables Vol C Tables 4.2.6.8 and 6.1.1.4'
Cl Cl 0.1484 0.1585 'International Tables Vol C Tables 4.2.6.8 and 6.1.1.4'
Fe Fe 0.3463 0.8444 'International Tables Vol C Tables 4.2.6.8 and 6.1.1.4'

loop_
_geom_angle_atom_site_label_1
_geom_angle_atom_site_label_2
_geom_angle_atom_site_label_3
_geom_angle
_geom_angle_site_symmetry_1
_geom_angle_site_symmetry_3
_geom_angle_publ_flag
N2 Fe1 N7 171.05(18) . . ?
N2 Fe1 N10 97.21(18) . . ?
N7 Fe1 N10 88.73(18) . . ?
N2 Fe1 N5 89.24(18) . . ?
N7 Fe1 N5 97.57(18) . . ?
N10 Fe1 N5 89.12(17) . . ?
N2 Fe1 N6 94.09(17) . . ?
N7 Fe1 N6 80.18(18) . . ?
N10 Fe1 N6 168.64(17) . . ?
N5 Fe1 N6 89.90(17) . . ?
N2 Fe1 N1 79.77(17) . . ?
N7 Fe1 N1 93.25(18) . . ?
N10 Fe1 N1 93.35(17) . . ?
N5 Fe1 N1 168.95(17) . . ?
N6 Fe1 N1 89.76(16) . . ?
O4 Cl1 O1 115.2(6) . . ?
O4 Cl1 O3 113.5(8) . . ?
O1 Cl1 O3 115.0(5) . . ?
O4 Cl1 O2 98.7(9) . . ?
O1 Cl1 O2 103.8(6) . . ?
O3 Cl1 O2 108.6(6) . . ?
O8 Cl2 O5 109.4(5) . . ?
O8 Cl2 O7 108.9(4) . . ?
O5 Cl2 O7 109.1(4) . . ?
O8 Cl2 O6 109.9(4) . . ?
O5 Cl2 O6 111.6(4) . . ?
O7 Cl2 O6 107.9(3) . . ?
C5 N1 C1 116.1(5) . . ?
C5 N1 Fe1 115.1(3) . . ?
C1 N1 Fe1 128.8(4) . . ?
C6 N2 N3 107.2(4) . . ?
C6 N2 Fe1 118.3(3) . . ?
N3 N2 Fe1 133.0(3) . . ?
N2 N3 C8 108.4(4) . . ?
N2 N3 C9 122.5(4) . . ?
C8 N3 C9 128.7(5) . . ?
C10 N4 C12 107.6(4) . . ?
C10 N4 C11 127.3(5) . . ?
C12 N4 C11 125.1(5) . . ?
C10 N5 C13 107.9(4) . . ?
C10 N5 Fe1 125.6(4) . . ?
C13 N5 Fe1 126.5(4) . . ?
C14 N6 C18 117.4(4) . . ?
C14 N6 Fe1 127.8(4) . . ?
C18 N6 Fe1 114.7(3) . . ?
C19 N7 N8 106.1(4) . . ?
C19 N7 Fe1 118.6(4) . . ?
N8 N7 Fe1 133.5(3) . . ?
N7 N8 C21 109.8(5) . . ?
N7 N8 C22 122.4(5) . . ?
C21 N8 C22 127.7(5) . . ?
C25 N9 C23 107.9(5) . . ?
C25 N9 C24 125.4(5) . . ?
C23 N9 C24 126.4(6) . . ?
C23 N10 C26 105.0(4) . . ?
C23 N10 Fe1 126.7(4) . . ?
C26 N10 Fe1 127.9(4) . . ?
C2 C1 N1 123.9(6) . . ?
C1 C2 C3 119.7(6) . . ?
C4 C3 C2 117.7(6) . . ?
C5 C4 C3 119.8(6) . . ?
N1 C5 C4 122.8(5) . . ?
N1 C5 C6 112.4(5) . . ?
C4 C5 C6 124.9(5) . . ?
N2 C6 C7 109.8(5) . . ?
N2 C6 C5 113.6(5) . . ?
C7 C6 C5 136.5(5) . . ?
C8 C7 C6 105.7(5) . . ?
C7 C8 N3 108.8(5) . . ?
N3 C9 C10 114.3(4) . . ?
N5 C10 N4 109.9(5) . . ?
N5 C10 C9 131.0(5) . . ?
N4 C10 C9 118.9(4) . . ?
C13 C12 N4 105.2(5) . . ?
N5 C13 C12 109.3(5) . . ?
N6 C14 C15 121.9(5) . . ?
C16 C15 C14 120.4(6) . . ?
C15 C16 C17 118.5(6) . . ?
C18 C17 C16 119.2(6) . . ?
N6 C18 C17 122.5(5) . . ?
N6 C18 C19 113.0(4) . . ?
C17 C18 C19 124.5(5) . . ?
N7 C19 C20 110.3(5) . . ?
N7 C19 C18 112.6(5) . . ?
C20 C19 C18 137.0(5) . . ?
C21 C20 C19 105.9(6) . . ?
C20 C21 N8 107.8(6) . . ?
N8 C22 C23 116.7(5) . . ?
N10 C23 N9 110.4(5) . . ?
N10 C23 C22 129.7(5) . . ?
N9 C23 C22 119.8(5) . . ?
C26 C25 N9 105.6(5) . . ?
C25 C26 N10 111.0(5) . . ?
N1S C2S C1S 174.0(14) . . ?

loop_
_geom_bond_atom_site_label_1
_geom_bond_atom_site_label_2
_geom_bond_distance
_geom_bond_site_symmetry_2
_geom_bond_publ_flag
Fe1 N2 1.901(4) . ?
Fe1 N7 1.905(4) . ?
Fe1 N10 1.966(4) . ?
Fe1 N5 1.990(4) . ?
Fe1 N6 1.995(4) . ?
Fe1 N1 2.009(4) . ?
Cl1 O4 1.279(8) . ?
Cl1 O1 1.392(6) . ?
Cl1 O3 1.400(7) . ?
Cl1 O2 1.425(8) . ?
Cl2 O8 1.369(5) . ?
Cl2 O5 1.397(7) . ?
Cl2 O7 1.419(5) . ?
Cl2 O6 1.419(5) . ?
N1 C5 1.347(7) . ?
N1 C1 1.360(6) . ?
N2 C6 1.334(6) . ?
N2 N3 1.351(6) . ?
N3 C8 1.363(7) . ?
N3 C9 1.460(7) . ?
N4 C10 1.349(6) . ?
N4 C12 1.379(7) . ?
N4 C11 1.466(7) . ?
N5 C10 1.307(6) . ?
N5 C13 1.348(7) . ?
N6 C14 1.336(6) . ?
N6 C18 1.362(7) . ?
N7 C19 1.342(7) . ?
N7 N8 1.344(6) . ?
N8 C21 1.356(7) . ?
N8 C22 1.440(7) . ?
N9 C25 1.358(7) . ?
N9 C23 1.359(7) . ?
N9 C24 1.453(8) . ?
N10 C23 1.319(7) . ?
N10 C26 1.374(6) . ?
C1 C2 1.334(8) . ?
C2 C3 1.384(9) . ?
C3 C4 1.376(8) . ?
C4 C5 1.366(7) . ?
C5 C6 1.458(7) . ?
C6 C7 1.382(7) . ?
C7 C8 1.347(8) . ?
C9 C10 1.470(7) . ?
C12 C13 1.365(8) . ?
C14 C15 1.382(7) . ?
C15 C16 1.359(8) . ?
C16 C17 1.376(8) . ?
C17 C18 1.373(7) . ?
C18 C19 1.463(8) . ?
C19 C20 1.371(8) . ?
C20 C21 1.355(9) . ?
C22 C23 1.465(8) . ?
C25 C26 1.339(7) . ?
C2S N1S 1.238(14) . ?
C2S C1S 1.430(15) . ?

loop_
_geom_torsion_atom_site_label_1
_geom_torsion_atom_site_label_2
_geom_torsion_atom_site_label_3
_geom_torsion_atom_site_label_4
_geom_torsion
_geom_torsion_site_symmetry_1
_geom_torsion_site_symmetry_2
_geom_torsion_site_symmetry_3
_geom_torsion_site_symmetry_4
_geom_torsion_publ_flag
N2 Fe1 N1 C5 -4.2(3) . . . . ?
N7 Fe1 N1 C5 170.2(3) . . . . ?
N10 Fe1 N1 C5 -100.9(3) . . . . ?
N5 Fe1 N1 C5 1.8(10) . . . . ?
N6 Fe1 N1 C5 90.0(3) . . . . ?
N2 Fe1 N1 C1 176.2(4) . . . . ?
N7 Fe1 N1 C1 -9.4(4) . . . . ?
N10 Fe1 N1 C1 79.5(4) . . . . ?
N5 Fe1 N1 C1 -177.8(7) . . . . ?
N6 Fe1 N1 C1 -89.6(4) . . . . ?
N7 Fe1 N2 C6 -31.1(13) . . . . ?
N10 Fe1 N2 C6 100.2(4) . . . . ?
N5 Fe1 N2 C6 -170.7(4) . . . . ?
N6 Fe1 N2 C6 -80.9(4) . . . . ?
N1 Fe1 N2 C6 8.1(4) . . . . ?
N7 Fe1 N2 N3 133.2(10) . . . . ?
N10 Fe1 N2 N3 -95.5(4) . . . . ?
N5 Fe1 N2 N3 -6.5(4) . . . . ?
N6 Fe1 N2 N3 83.4(4) . . . . ?
N1 Fe1 N2 N3 172.4(5) . . . . ?
C6 N2 N3 C8 0.2(6) . . . . ?
Fe1 N2 N3 C8 -165.3(4) . . . . ?
C6 N2 N3 C9 -173.2(5) . . . . ?
Fe1 N2 N3 C9 21.3(7) . . . . ?
N2 Fe1 N5 C10 -1.5(4) . . . . ?
N7 Fe1 N5 C10 -175.7(4) . . . . ?
N10 Fe1 N5 C10 95.7(4) . . . . ?
N6 Fe1 N5 C10 -95.6(4) . . . . ?
N1 Fe1 N5 C10 -7.4(11) . . . . ?
N2 Fe1 N5 C13 174.2(4) . . . . ?
N7 Fe1 N5 C13 0.0(4) . . . . ?
N10 Fe1 N5 C13 -88.6(4) . . . . ?
N6 Fe1 N5 C13 80.1(4) . . . . ?
N1 Fe1 N5 C13 168.3(7) . . . . ?
N2 Fe1 N6 C14 -12.6(4) . . . . ?
N7 Fe1 N6 C14 174.3(4) . . . . ?
N10 Fe1 N6 C14 161.6(7) . . . . ?
N5 Fe1 N6 C14 76.6(4) . . . . ?
N1 Fe1 N6 C14 -92.4(4) . . . . ?
N2 Fe1 N6 C18 167.8(4) . . . . ?
N7 Fe1 N6 C18 -5.3(3) . . . . ?
N10 Fe1 N6 C18 -18.0(10) . . . . ?
N5 Fe1 N6 C18 -103.0(4) . . . . ?
N1 Fe1 N6 C18 88.1(4) . . . . ?
N2 Fe1 N7 C19 -41.6(13) . . . . ?
N10 Fe1 N7 C19 -173.4(4) . . . . ?
N5 Fe1 N7 C19 97.7(4) . . . . ?
N6 Fe1 N7 C19 9.1(4) . . . . ?
N1 Fe1 N7 C19 -80.1(4) . . . . ?
N2 Fe1 N7 N8 120.8(11) . . . . ?
N10 Fe1 N7 N8 -11.0(5) . . . . ?
N5 Fe1 N7 N8 -100.0(5) . . . . ?
N6 Fe1 N7 N8 171.5(5) . . . . ?
N1 Fe1 N7 N8 82.3(5) . . . . ?
C19 N7 N8 C21 1.3(7) . . . . ?
Fe1 N7 N8 C21 -162.7(5) . . . . ?
C19 N7 N8 C22 -175.8(6) . . . . ?
Fe1 N7 N8 C22 20.2(8) . . . . ?
N2 Fe1 N10 C23 -174.5(4) . . . . ?
N7 Fe1 N10 C23 -1.2(4) . . . . ?
N5 Fe1 N10 C23 96.4(4) . . . . ?
N6 Fe1 N10 C23 11.3(11) . . . . ?
N1 Fe1 N10 C23 -94.4(4) . . . . ?
N2 Fe1 N10 C26 13.7(4) . . . . ?
N7 Fe1 N10 C26 -173.1(4) . . . . ?
N5 Fe1 N10 C26 -75.5(4) . . . . ?
N6 Fe1 N10 C26 -160.6(7) . . . . ?
N1 Fe1 N10 C26 93.8(4) . . . . ?
C5 N1 C1 C2 0.1(8) . . . . ?
Fe1 N1 C1 C2 179.7(4) . . . . ?
N1 C1 C2 C3 0.4(9) . . . . ?
C1 C2 C3 C4 0.1(9) . . . . ?
C2 C3 C4 C5 -1.0(9) . . . . ?
C1 N1 C5 C4 -1.1(7) . . . . ?
Fe1 N1 C5 C4 179.3(4) . . . . ?
C1 N1 C5 C6 179.7(4) . . . . ?
Fe1 N1 C5 C6 0.0(5) . . . . ?
C3 C4 C5 N1 1.6(8) . . . . ?
C3 C4 C5 C6 -179.3(5) . . . . ?
N3 N2 C6 C7 -0.2(6) . . . . ?
Fe1 N2 C6 C7 167.8(4) . . . . ?
N3 N2 C6 C5 -178.4(4) . . . . ?
Fe1 N2 C6 C5 -10.4(6) . . . . ?
N1 C5 C6 N2 6.3(6) . . . . ?
C4 C5 C6 N2 -172.9(5) . . . . ?
N1 C5 C6 C7 -171.2(6) . . . . ?
C4 C5 C6 C7 9.6(10) . . . . ?
N2 C6 C7 C8 0.1(7) . . . . ?
C5 C6 C7 C8 177.7(6) . . . . ?
C6 C7 C8 N3 0.0(7) . . . . ?
N2 N3 C8 C7 -0.2(7) . . . . ?
C9 N3 C8 C7 172.7(6) . . . . ?
N2 N3 C9 C10 -25.2(7) . . . . ?
C8 N3 C9 C10 162.8(6) . . . . ?
C13 N5 C10 N4 1.8(6) . . . . ?
Fe1 N5 C10 N4 178.2(3) . . . . ?
C13 N5 C10 C9 177.8(5) . . . . ?
Fe1 N5 C10 C9 -5.9(8) . . . . ?
C12 N4 C10 N5 -0.8(6) . . . . ?
C11 N4 C10 N5 -179.4(5) . . . . ?
C12 N4 C10 C9 -177.3(5) . . . . ?
C11 N4 C10 C9 4.1(8) . . . . ?
N3 C9 C10 N5 19.0(9) . . . . ?
N3 C9 C10 N4 -165.4(5) . . . . ?
C10 N4 C12 C13 -0.5(6) . . . . ?
C11 N4 C12 C13 178.1(5) . . . . ?
C10 N5 C13 C12 -2.2(6) . . . . ?
Fe1 N5 C13 C12 -178.5(4) . . . . ?
N4 C12 C13 N5 1.6(6) . . . . ?
C18 N6 C14 C15 -0.5(7) . . . . ?
Fe1 N6 C14 C15 180.0(4) . . . . ?
N6 C14 C15 C16 -0.6(9) . . . . ?
C14 C15 C16 C17 0.6(9) . . . . ?
C15 C16 C17 C18 0.4(9) . . . . ?
C14 N6 C18 C17 1.5(7) . . . . ?
Fe1 N6 C18 C17 -178.8(4) . . . . ?
C14 N6 C18 C19 -178.4(4) . . . . ?
Fe1 N6 C18 C19 1.2(5) . . . . ?
C16 C17 C18 N6 -1.5(9) . . . . ?
C16 C17 C18 C19 178.4(5) . . . . ?
N8 N7 C19 C20 -1.1(7) . . . . ?
Fe1 N7 C19 C20 165.7(5) . . . . ?
N8 N7 C19 C18 -177.6(4) . . . . ?
Fe1 N7 C19 C18 -10.8(6) . . . . ?
N6 C18 C19 N7 5.8(7) . . . . ?
C17 C18 C19 N7 -174.2(5) . . . . ?
N6 C18 C19 C20 -169.4(7) . . . . ?
C17 C18 C19 C20 10.7(11) . . . . ?
N7 C19 C20 C21 0.5(8) . . . . ?
C18 C19 C20 C21 175.7(7) . . . . ?
C19 C20 C21 N8 0.3(8) . . . . ?
N7 N8 C21 C20 -1.0(8) . . . . ?
C22 N8 C21 C20 175.9(7) . . . . ?
N7 N8 C22 C23 -14.3(9) . . . . ?
C21 N8 C22 C23 169.1(6) . . . . ?
C26 N10 C23 N9 0.8(6) . . . . ?
Fe1 N10 C23 N9 -172.6(3) . . . . ?
C26 N10 C23 C22 177.6(6) . . . . ?
Fe1 N10 C23 C22 4.3(9) . . . . ?
C25 N9 C23 N10 0.0(6) . . . . ?
C24 N9 C23 N10 -175.0(5) . . . . ?
C25 N9 C23 C22 -177.2(6) . . . . ?
C24 N9 C23 C22 7.8(9) . . . . ?
N8 C22 C23 N10 2.9(10) . . . . ?
N8 C22 C23 N9 179.4(5) . . . . ?
C23 N9 C25 C26 -0.7(6) . . . . ?
C24 N9 C25 C26 174.3(6) . . . . ?
N9 C25 C26 N10 1.2(6) . . . . ?
C23 N10 C26 C25 -1.3(6) . . . . ?
Fe1 N10 C26 C25 172.0(4) . . . . ?
